data_1576559
loop_
_publ_author_name
'Pociecha, D.'
'Thornborrow, Z.'
'Karcz, J.'
'Bakiera, M.'
'Herman, J.'
'Makal, A.'
'Szyd&#x142;owska, J'
'G&#xf3;recka, E'

_publ_section_title
;
 Helical <i>vs.</i> non-helical nematic and lamellar proper ferroelectric
 liquid crystal phases.
;
_journal_issue 9
_journal_name_full 'Soft matter'
_journal_page_first 1973
_journal_page_last 1978
_journal_paper_doi 10.1039/d5sm01265a
_journal_volume 22
_journal_year 2026
_chemical_formula_moiety 'C32 H18 F10 O3'
_chemical_formula_sum 'C32 H18 F10 O3'
_chemical_formula_weight 640.46
_space_group_crystal_system triclinic
_space_group_IT_number 2
_space_group_name_Hall '-P 1'
_space_group_name_H-M_alt 'P -1'
_atom_sites_solution_hydrogens mixed
_audit_creation_date 2025-12-19
_audit_creation_method
;
Olex2 1.5-alpha
(compiled 2025.07.13 svn.rb7424ae for OlexSys, GUI svn.r7314)
;
_audit_update_record
;
2025-12-19 deposited with the CCDC.	2026-02-09 downloaded from the CCDC.
;
_cell_angle_alpha 81.899(3)
_cell_angle_beta 86.722(3)
_cell_angle_gamma 74.851(3)
_cell_formula_units_Z 2
_cell_length_a 9.7365(4)
_cell_length_b 10.0238(3)
_cell_length_c 14.1978(4)
_cell_measurement_reflns_used 8860
_cell_measurement_temperature 125.00(10)
_cell_measurement_theta_max 77.5520
_cell_measurement_theta_min 3.1410
_cell_volume 1323.86(8)
_computing_cell_refinement 'CrysAlisPro 1.171.44.85 (Rigaku OD, 2024)'
_computing_data_collection 'CrysAlisPro system (CCD 44.111a 64-bit (release 13-05-2025))'
_computing_data_reduction 'CrysAlisPro 1.171.44.85 (Rigaku OD, 2024)'
_computing_molecular_graphics 'Olex2 1.5-alpha (Dolomanov et al., 2009)'
_computing_publication_material 'Olex2 1.5-alpha (Dolomanov et al., 2009)'
_computing_structure_refinement 'SHELXL 2019/3 (Sheldrick, 2015)'
_computing_structure_solution 'SHELXT 2018/2 (Sheldrick, 2018)'
_diffrn_ambient_temperature 125.00(10)
_diffrn_detector_area_resol_mean 10.0000
_diffrn_detector_type HyPix
_diffrn_measured_fraction_theta_full 0.998
_diffrn_measured_fraction_theta_max 0.982
_diffrn_measurement_details
;
List of Runs (angles in degrees, time in seconds):

  # Type    Start    End  Width  t~exp~   \w     \q     \k     \f   Frames
#--------------------------------------------------------------------------
  1  \w    -63.00  -9.00   0.50    0.80    --  -19.49  78.00  65.00  108
  2  \w    -15.00  10.00   0.50    0.80    --   19.49  78.00  65.00   50
  3  \w    -21.00  26.00   0.50    0.80    --   19.49 -78.00 -59.00   94
  4  \w     30.00 112.00   0.50    3.00    --   70.62 -78.00 -59.00  164
  5  \w     48.00 102.00   0.50    6.40    --  121.75 -78.00 -59.00  108
  6  \w    123.00 159.00   0.50    6.40    --  121.75  78.00  65.00   72
  7  \w    118.00 159.00   0.50    6.40    --  121.75 -78.00 -59.00   82
  8  \w    -15.00  60.00   0.50    0.80    --  -19.49  57.00 150.00  150
  9  \w   -103.00 -23.00   0.50    0.80    --  -19.49 -77.00  60.00  160
 10  \w     -7.00  43.00   0.50    0.80    --  -19.49  78.00  65.00  100
 11  \w    -50.00 -18.00   0.50    0.80    --  -19.49  57.00 150.00   64
 12  \w    -22.00  15.00   0.50    0.80    --  -19.49 -77.00  60.00   74
 13  \w     67.00 101.00   0.50    0.80    --   19.49 178.00   0.00   68
 14  \w    -15.00  20.00   0.50    0.80    --   26.00 100.00 164.39   70
 15  \w    -12.00  14.00   0.50    0.80    --   42.00 100.00-119.36   52
 16  \w     -8.00  17.00   0.50    3.00    --   46.00 100.00 -91.03   50
 17  \w     -1.00  27.00   0.50    3.00    --   50.00  98.00-177.59   56
 18  \w      2.00  27.00   0.50    3.00    --   54.00  97.00  -7.97   50
 19  \w      8.00  33.00   0.50    3.00    --   58.00  93.00  34.28   50
 20  \w     12.00  37.00   0.50    3.00    --   62.00  92.00 -76.83   50
 21  \w     13.00  38.00   0.50    3.00    --   62.00  90.00  98.08   50
 22  \w     16.00  43.00   0.50    3.00    --   62.00  90.00-132.99   54
 23  \w     14.00  39.00   0.50    3.00    --   62.00  89.00  -6.23   50
 24  \w     18.00  43.00   0.50    3.00    --   66.00  90.00  50.49   50
 25  \w     17.00  42.00   0.50    3.00    --   66.00  90.00 170.60   50
 26  \w    109.00 151.00   0.50    3.00    --   70.62 125.00 150.00   84
 27  \w     38.00 101.00   0.50    3.00    --   70.62-125.00 -30.00  126
 28  \w     28.00 153.00   0.50    3.00    --   70.62  77.00 -30.00  250
 29  \w    115.00 154.00   0.50    3.00    --   70.62 125.00 -90.00   78
 30  \w     38.00  67.00   0.50    3.00    --   70.62  77.00 -90.00   58
 31  \w    103.00 151.00   0.50    3.00    --   70.62  77.00  90.00   96
 32  \w     72.00 134.00   0.50    3.00    --   70.62  77.00  30.00  124
 33  \w     72.00 155.00   0.50    3.00    --   70.62  77.00   0.00  166
 34  \w     42.00 111.00   0.50    3.00    --   70.62-125.00 -90.00  138
 35  \w     36.00  72.00   0.50    3.00    --   70.62  61.00-120.00   72
 36  \w     78.00 150.00   0.50    3.00    --   70.62  77.00-150.00  144
 37  \w     36.00  61.00   0.50    3.00    --   70.62  77.00   0.00   50
 38  \w     30.00  56.00   0.50    3.00    --   70.62  77.00-150.00   52
 39  \w     81.00 156.00   0.50    3.00    --   70.62  77.00 -90.00  150
 40  \w     30.00  68.00   0.50    3.00    --   70.62  77.00  30.00   76
 41  \w     29.00  98.00   0.50    3.00    --   70.62  77.00  90.00  138
 42  \w     30.00 150.00   0.50    3.00    --   70.62  77.00 150.00  240
 43  \w     82.00 149.00   0.50    3.00    --   70.62  61.00-120.00  134
 44  \w     30.00 104.00   0.50    3.00    --   70.62  77.00 120.00  148
 45  \w    110.00 153.00   0.50    3.00    --   70.62  77.00 120.00   86
 46  \w     96.00 150.00   0.50    3.00    --   70.62 125.00-120.00  108
 47  \w    102.00 148.00   0.50    3.00    --   70.62  78.00  65.00   92
 48  \w    105.00 132.00   0.50    3.00    --   74.00  76.00-112.57   54
 49  \w     31.00 102.00   0.50    3.00    --   74.00  76.00-112.57  142
 50  \w     79.00 140.00   0.50    6.40    --  121.75  77.00  90.00  122
 51  \w     79.00 177.00   0.50    6.40    --  121.75  77.00-120.00  196
 52  \w     85.00 163.00   0.50    6.40    --  121.75  63.00  90.00  156
 53  \w     79.00 104.00   0.50    6.40    --  121.75  77.00 -90.00   50
 54  \w     61.00 105.00   0.50    6.40    --  121.75 -91.00   0.00   88
 55  \w    147.00 178.00   0.50    6.40    --  121.75  77.00  30.00   62
 56  \w     41.00  67.00   0.50    6.40    --  121.75-111.00-150.00   52
 57  \w     85.00 118.00   0.50    6.40    --  121.75  63.00 150.00   66
 58  \w     85.00 143.00   0.50    6.40    --  121.75  63.00  60.00  116
 59  \w     80.00 150.00   0.50    6.40    --  121.75  77.00  60.00  140
 60  \w     79.00 138.00   0.50    6.40    --  121.75  77.00  30.00  118
 61  \w    136.00 177.00   0.50    6.40    --  121.75  63.00 150.00   82
 62  \w     55.00 103.00   0.50    6.40    --  121.75 -91.00  60.00   96
 63  \w     79.00 115.00   0.50    6.40    --  121.75  77.00-150.00   72
 64  \w     38.00 105.00   0.50    6.40    --  121.75 -91.00 -60.00  134
 65  \w     79.00 138.00   0.50    6.40    --  121.75  77.00 -60.00  118
 66  \w    111.00 146.00   0.50    6.40    --  121.75  77.00 -90.00   70
 67  \w     85.00 114.00   0.50    6.40    --  121.75  63.00  30.00   58
 68  \w    132.00 157.00   0.50    6.40    --  121.75  63.00  30.00   50
 69  \w     85.00 110.00   0.50    6.40    --  121.75  63.00 120.00   50
 70  \w     37.00  62.00   0.50    6.40    --  121.75-111.00-180.00   50
 71  \w     35.00 108.00   0.50    6.40    --  121.75-111.00 120.00  146
 72  \w    110.00 149.00   0.50    6.40    --  121.75  77.00 -30.00   78
 73  \w     79.00 105.00   0.50    6.40    --  121.75  77.00 -30.00   52
 74  \w    125.00 173.00   0.50    6.40    --  121.75  77.00 120.00   96
 75  \w     79.00 117.00   0.50    6.40    --  121.75  77.00 120.00   76
 76  \w     85.00 174.00   0.50    6.40    --  121.75  63.00 -90.00  178
 77  \w    138.00 168.00   0.50    6.40    --  121.75  63.00   0.00   60
 78  \w    136.00 171.00   0.50    6.40    --  121.75 -38.00 -90.00   70
 79  \w    111.00 174.00   0.50    6.40    --  121.75  77.00   0.00  126
 80  \w    137.00 173.00   0.50    6.40    --  121.75  77.00 150.00   72
 81  \w     35.00 128.00   0.50    6.40    --  121.75 -38.00 -90.00  186
 82  \w     74.00 158.00   0.50    6.40    --  121.75 -63.00  60.00  168
 83  \w     80.00 106.00   0.50    6.40    --  121.75  77.00   0.00   52
 84  \w     45.00  70.00   0.50    6.40    --  121.75 -63.00  60.00   50
 85  \w    129.00 165.00   0.50    6.40    --  121.75  63.00 -60.00   72
 86  \w     80.00 130.00   0.50    6.40    --  121.75  77.00 150.00  100
 87  \w     85.00 111.00   0.50    6.40    --  121.75  63.00 -60.00   52
 88  \w     86.00 149.00   0.50    6.40    --  121.75  63.00-150.00  126
 89  \w     85.00 130.00   0.50    6.40    --  121.75  63.00 -30.00   90
 90  \w     85.00 150.00   0.50    6.40    --  121.75  63.00-120.00  130
 91  \w     35.00 108.00   0.50    6.40    --  121.75-111.00 -60.00  146
 92  \w     42.00  76.00   0.50    6.40    --  121.75 -91.00-120.00   68
 93  \w    132.00 158.00   0.50    6.40    --  121.75  63.00-180.00   52
 94  \w     85.00 115.00   0.50    6.40    --  121.75  63.00-180.00   60
 95  \w     79.00 175.00   0.50    6.40    --  121.75  77.00-180.00  192
 96  \w    123.00 149.00   0.50    6.40    --  121.75  63.00 120.00   52
 97  \w     80.00 108.00   0.50    6.40    --  121.75-111.00-180.00   56
 98  \w     33.00 100.00   0.50    6.40    --  121.75 -91.00-150.00  134
 99  \w     70.00 108.00   0.50    6.40    --  121.75-111.00-150.00   76
100  \w     85.00 118.00   0.50    6.40    --  121.75  63.00   0.00   66
;
_diffrn_measurement_device 'four-circle diffractometer'
_diffrn_measurement_device_type 'SuperNova, Dual, Cu at home/near, HyPix'
_diffrn_measurement_method '\w scans'
_diffrn_radiation_type CuK\a
_diffrn_radiation_wavelength 1.54184
_diffrn_reflns_av_R_equivalents 0.0491
_diffrn_reflns_av_unetI/netI 0.0391
_diffrn_reflns_Laue_measured_fraction_full 0.998
_diffrn_reflns_Laue_measured_fraction_max 0.982
_diffrn_reflns_limit_h_max 12
_diffrn_reflns_limit_h_min -12
_diffrn_reflns_limit_k_max 12
_diffrn_reflns_limit_k_min -12
_diffrn_reflns_limit_l_max 17
_diffrn_reflns_limit_l_min -17
_diffrn_reflns_number 25075
_diffrn_reflns_point_group_measured_fraction_full 0.998
_diffrn_reflns_point_group_measured_fraction_max 0.982
_diffrn_reflns_theta_full 67.684
_diffrn_reflns_theta_max 77.944
_diffrn_reflns_theta_min 3.145
_exptl_absorpt_coefficient_mu 1.327
_exptl_absorpt_correction_T_max 1.000
_exptl_absorpt_correction_T_min 0.512
_exptl_absorpt_correction_type gaussian
_exptl_absorpt_process_details
;
CrysAlisPro 1.171.44.85 (Rigaku Oxford Diffraction, 2024)
Numerical absorption correction based on gaussian integration over
a multifaceted crystal model
Empirical absorption correction using spherical harmonics,
implemented in SCALE3 ABSPACK scaling algorithm.
;
_exptl_crystal_colour 'clear colourless'
_exptl_crystal_colour_lustre clear
_exptl_crystal_colour_primary colourless
_exptl_crystal_density_diffrn 1.607
_exptl_crystal_description needle
_exptl_crystal_F_000 648
_exptl_crystal_size_max 0.36
_exptl_crystal_size_mid 0.06
_exptl_crystal_size_min 0.03
_refine_diff_density_max 0.274
_refine_diff_density_min -0.229
_refine_diff_density_rms 0.051
_refine_ls_extinction_method none
_refine_ls_goodness_of_fit_ref 1.025
_refine_ls_hydrogen_treatment mixed
_refine_ls_matrix_type full
_refine_ls_number_parameters 483
_refine_ls_number_reflns 5567
_refine_ls_number_restraints 0
_refine_ls_restrained_S_all 1.025
_refine_ls_R_factor_all 0.0558
_refine_ls_R_factor_gt 0.0439
_refine_ls_shift/su_max 0.001
_refine_ls_shift/su_mean 0.000
_refine_ls_structure_factor_coef Fsqd
_refine_ls_weighting_details 'w=1/[\s^2^(Fo^2^)+(0.0701P)^2^+0.3347P] where P=(Fo^2^+2Fc^2^)/3'
_refine_ls_weighting_scheme calc
_refine_ls_wR_factor_gt 0.1159
_refine_ls_wR_factor_ref 0.1251
_reflns_Friedel_coverage 0.000
_reflns_number_gt 4471
_reflns_number_total 5567
_reflns_threshold_expression 'I > 2\s(I)'
_cod_data_source_file d5sm01265a2.cif
_cod_data_source_block 7781_proces1
_cod_depositor_comments 'Adding full bibliography for 1576557--1576560.cif.'
_cod_database_code 1576559
_shelx_shelxl_version_number 2019/3
_chemical_oxdiff_formula 'C32 O3 F10 H18'
_shelx_space_group_comment
;
The symmetry employed for this shelxl refinement is uniquely defined
by the following loop, which should always be used as a source of
symmetry information in preference to the above space-group names.
They are only intended as comments.
;
_cell_oxdiff_angle_alpha 81.864(3)
_cell_oxdiff_angle_beta 86.746(3)
_cell_oxdiff_angle_gamma 74.882(3)
_cell_oxdiff_length_a 9.7379(4)
_cell_oxdiff_length_b 10.0209(4)
_cell_oxdiff_length_c 14.1962(4)
_cell_oxdiff_measurement_reflns_used 8860
_cell_oxdiff_volume 1323.60(9)
_olex2_refinement_description
;
1. Fixed Uiso
 At 1.2 times of:
  All C(H) groups
2. Others
 Fixed Sof: F9(0.93) H17(0.93) H15(0.07) F8(0.07)
3.a Aromatic/amide H refined with riding coordinates:
 C17(H17), C15(H15)
;
_olex2_submission_special_instructions 'No special instructions were received'
_oxdiff_exptl_absorpt_empirical_details
;
Empirical correction (ABSPACK) includes:
- Absorption correction using spherical harmonics
- Frame scaling
;
_oxdiff_exptl_absorpt_empirical_full_max 1.868
_oxdiff_exptl_absorpt_empirical_full_min 0.655

loop_
_space_group_symop_operation_xyz
'x, y, z'
'-x, -y, -z'

loop_
_atom_site_label
_atom_site_type_symbol
_atom_site_fract_x
_atom_site_fract_y
_atom_site_fract_z
_atom_site_U_iso_or_equiv
_atom_site_adp_type
_atom_site_occupancy
_atom_site_site_symmetry_order
_atom_site_calc_flag
_atom_site_refinement_flags_posn
_atom_site_refinement_flags_adp
_atom_site_refinement_flags_occupancy
_atom_site_disorder_assembly
_atom_site_disorder_group
F11 F 0.39799(11) -0.08060(11) 0.53050(8) 0.0391(3) Uani 1 1 d . . . . .
F6 F 0.64517(13) 0.92173(11) 0.73241(8) 0.0437(3) Uani 1 1 d . . . . .
F2 F 0.82743(13) 1.24652(12) 1.19559(8) 0.0445(3) Uani 1 1 d . . . . .
F3 F 0.71355(13) 1.03395(12) 1.26655(8) 0.0433(3) Uani 1 1 d . . . . .
F10 F 0.00955(13) 0.26940(10) 0.40156(9) 0.0427(3) Uani 1 1 d . . . . .
F9 F 0.59449(14) 0.30304(12) 0.79937(9) 0.0437(3) Uani 0.93 1 d . . P A 1
F1 F 0.85998(15) 1.30838(12) 1.00605(9) 0.0490(3) Uani 1 1 d . . . . .
F5 F 0.81970(13) 0.75555(12) 0.99277(9) 0.0488(3) Uani 1 1 d . . . . .
F4 F 0.83890(13) 0.88494(14) 0.86215(9) 0.0508(3) Uani 1 1 d . . . . .
O2 O 0.04089(14) -0.16448(12) 0.24381(9) 0.0338(3) Uani 1 1 d . . . . .
F7 F 0.65293(15) 0.59667(13) 1.00622(8) 0.0507(3) Uani 1 1 d . . . . .
O3 O 0.15395(14) -0.33802(12) 0.36187(9) 0.0364(3) Uani 1 1 d . . . . .
O1 O 0.64571(13) 0.94782(13) 0.95489(9) 0.0356(3) Uani 1 1 d . . . . .
C20 C 0.29921(19) 0.27603(17) 0.55056(13) 0.0324(4) Uani 1 1 d . . . . .
C27 C 0.11612(19) -0.09963(17) 0.38292(12) 0.0304(3) Uani 1 1 d . . . . .
C22 C 0.23816(19) -0.14065(17) 0.43712(13) 0.0313(3) Uani 1 1 d . . . . .
H22 H 0.295(2) -0.234(2) 0.4445(15) 0.035(5) Uiso 1 1 d . . . . .
C21 C 0.25538(19) 0.19870(18) 0.51069(13) 0.0323(4) Uani 1 1 d . . . . .
C13 C 0.53365(19) 0.60139(18) 0.76941(13) 0.0318(4) Uani 1 1 d . . . . .
C23 C 0.28019(19) -0.04115(18) 0.47715(12) 0.0309(3) Uani 1 1 d . . . . .
C16 C 0.46961(19) 0.51791(17) 0.71423(13) 0.0314(4) Uani 1 1 d . . . . .
C12 C 0.56304(19) 0.72438(18) 0.72482(13) 0.0324(4) Uani 1 1 d . . . . .
H12 H 0.540(2) 0.763(2) 0.6595(17) 0.040(6) Uiso 1 1 d . . . . .
C24 C 0.20726(19) 0.09982(17) 0.46674(12) 0.0313(4) Uani 1 1 d . . . . .
C6 C 0.69913(19) 1.02182(18) 1.01507(13) 0.0333(4) Uani 1 1 d . . . . .
C19 C 0.35551(19) 0.35935(18) 0.60478(13) 0.0319(4) Uani 1 1 d . . . . .
C11 C 0.62454(19) 0.80033(18) 0.77584(13) 0.0335(4) Uani 1 1 d . . . . .
C25 C 0.0855(2) 0.13462(17) 0.41224(13) 0.0327(4) Uani 1 1 d . . . . .
C26 C 0.0386(2) 0.03962(18) 0.37038(13) 0.0329(4) Uani 1 1 d . . . . .
H26 H -0.040(3) 0.068(2) 0.3334(17) 0.044(6) Uiso 1 1 d . . . . .
C17 C 0.3737(2) 0.58151(18) 0.64153(13) 0.0347(4) Uani 1 1 d . . . . .
H17 H 0.346663 0.680379 0.628907 0.042 Uiso 0.93 1 calc R U P B 1
C10 C 0.66417(19) 0.75853(19) 0.87011(13) 0.0336(4) Uani 1 1 d . . . . .
C3 C 0.7863(2) 1.17164(18) 1.13637(14) 0.0359(4) Uani 1 1 d . . . . .
C29 C 0.0596(2) -0.20557(17) 0.34208(13) 0.0313(4) Uani 1 1 d . . . . .
H29 H -0.033(2) -0.207(2) 0.3707(14) 0.027(5) Uiso 1 1 d . . . . .
C15 C 0.5034(2) 0.37267(18) 0.72987(13) 0.0337(4) Uani 1 1 d . . . . .
H15 H 0.566923 0.326171 0.779469 0.040 Uiso 0.07 1 calc R U P A 2
C14 C 0.4499(2) 0.29297(18) 0.67759(14) 0.0346(4) Uani 1 1 d . . . . .
H14 H 0.471(3) 0.198(3) 0.6915(17) 0.046(6) Uiso 1 1 d . . . . .
C2 C 0.7267(2) 1.06415(19) 1.17160(13) 0.0358(4) Uani 1 1 d . . . . .
C9 C 0.6271(2) 0.6392(2) 0.91281(13) 0.0365(4) Uani 1 1 d . . . . .
C4 C 0.8028(2) 1.20225(18) 1.03931(14) 0.0373(4) Uani 1 1 d . . . . .
C7 C 0.7423(2) 0.83882(19) 0.92105(14) 0.0355(4) Uani 1 1 d . . . . .
C8 C 0.5641(2) 0.56070(19) 0.86555(13) 0.0361(4) Uani 1 1 d . . . . .
H8 H 0.545(2) 0.476(2) 0.9012(17) 0.043(6) Uiso 1 1 d . . . . .
C18 C 0.3167(2) 0.50542(18) 0.58735(14) 0.0352(4) Uani 1 1 d . . . . .
H18 H 0.250(2) 0.553(2) 0.5407(16) 0.038(6) Uiso 1 1 d . . . . .
C1 C 0.6805(2) 0.98827(19) 1.11183(14) 0.0348(4) Uani 1 1 d . . . . .
H1 H 0.637(3) 0.911(3) 1.1385(17) 0.046(6) Uiso 1 1 d . . . . .
C5 C 0.7600(2) 1.12748(19) 0.97648(14) 0.0353(4) Uani 1 1 d . . . . .
H5 H 0.775(3) 1.147(2) 0.9103(18) 0.044(6) Uiso 1 1 d . . . . .
C31 C 0.0636(2) -0.40784(19) 0.22520(14) 0.0368(4) Uani 1 1 d . . . . .
H31 H 0.154(3) -0.416(2) 0.1888(16) 0.038(6) Uiso 1 1 d . . . . .
C28 C 0.0943(2) -0.44146(19) 0.33086(14) 0.0381(4) Uani 1 1 d . . . . .
H28A H 0.003(2) -0.439(2) 0.3696(15) 0.032(5) Uiso 1 1 d . . . . .
H28B H 0.166(2) -0.531(2) 0.3451(15) 0.034(5) Uiso 1 1 d . . . . .
C30 C -0.0252(2) -0.25819(19) 0.20649(15) 0.0374(4) Uani 1 1 d . . . . .
H30A H -0.035(2) -0.228(2) 0.1379(17) 0.042(6) Uiso 1 1 d . . . . .
H30B H -0.123(3) -0.249(2) 0.2382(16) 0.037(5) Uiso 1 1 d . . . . .
C32 C -0.0133(3) -0.5076(2) 0.19284(17) 0.0459(5) Uani 1 1 d . . . . .
H32A H 0.043(3) -0.607(3) 0.209(2) 0.069(8) Uiso 1 1 d . . . . .
H32B H -0.030(3) -0.488(3) 0.1209(19) 0.053(7) Uiso 1 1 d . . . . .
H32C H -0.113(3) -0.495(3) 0.2296(18) 0.049(6) Uiso 1 1 d . . . . .
F8 F 0.310(2) 0.7160(19) 0.6325(14) 0.060(5) Uani 0.07 1 d . . P C 2

loop_
_atom_site_aniso_label
_atom_site_aniso_U_11
_atom_site_aniso_U_22
_atom_site_aniso_U_33
_atom_site_aniso_U_23
_atom_site_aniso_U_13
_atom_site_aniso_U_12
F11 0.0378(6) 0.0341(5) 0.0463(6) -0.0060(4) -0.0156(5) -0.0072(4)
F6 0.0581(7) 0.0369(6) 0.0419(6) -0.0059(5) -0.0052(5) -0.0215(5)
F2 0.0524(7) 0.0411(6) 0.0448(6) -0.0184(5) -0.0131(5) -0.0113(5)
F3 0.0511(7) 0.0487(6) 0.0305(6) -0.0106(5) -0.0051(5) -0.0094(5)
F10 0.0479(6) 0.0245(5) 0.0549(7) -0.0084(4) -0.0159(5) -0.0030(4)
F9 0.0539(7) 0.0305(5) 0.0454(7) -0.0016(5) -0.0244(6) -0.0053(5)
F1 0.0662(8) 0.0384(6) 0.0494(7) -0.0066(5) -0.0083(6) -0.0235(5)
F5 0.0480(7) 0.0402(6) 0.0586(8) -0.0153(5) -0.0265(6) -0.0020(5)
F4 0.0455(7) 0.0678(8) 0.0527(7) -0.0305(6) 0.0086(6) -0.0286(6)
O2 0.0429(7) 0.0292(6) 0.0313(6) -0.0070(5) -0.0093(5) -0.0096(5)
F7 0.0722(9) 0.0572(7) 0.0301(6) -0.0043(5) -0.0144(5) -0.0274(6)
O3 0.0455(7) 0.0252(6) 0.0394(7) -0.0063(5) -0.0140(6) -0.0070(5)
O1 0.0327(6) 0.0371(6) 0.0393(7) -0.0164(5) -0.0083(5) -0.0051(5)
C20 0.0333(9) 0.0291(8) 0.0352(9) -0.0086(7) -0.0024(7) -0.0060(7)
C27 0.0362(9) 0.0280(8) 0.0285(8) -0.0066(6) -0.0015(7) -0.0091(7)
C22 0.0355(9) 0.0262(8) 0.0324(9) -0.0059(6) -0.0025(7) -0.0067(7)
C21 0.0345(9) 0.0295(8) 0.0330(9) -0.0067(6) -0.0015(7) -0.0066(7)
C13 0.0314(8) 0.0305(8) 0.0337(9) -0.0100(6) -0.0052(7) -0.0046(6)
C23 0.0322(9) 0.0319(8) 0.0290(8) -0.0045(6) -0.0055(7) -0.0078(7)
C16 0.0344(9) 0.0290(8) 0.0323(9) -0.0088(6) -0.0028(7) -0.0074(7)
C12 0.0342(9) 0.0325(8) 0.0306(9) -0.0084(7) -0.0041(7) -0.0059(7)
C24 0.0367(9) 0.0295(8) 0.0294(8) -0.0076(6) -0.0007(7) -0.0095(7)
C6 0.0316(9) 0.0326(8) 0.0360(9) -0.0127(7) -0.0097(7) -0.0025(7)
C19 0.0331(9) 0.0310(8) 0.0336(9) -0.0096(7) -0.0028(7) -0.0083(7)
C11 0.0347(9) 0.0311(8) 0.0367(9) -0.0089(7) -0.0006(7) -0.0097(7)
C25 0.0376(9) 0.0235(7) 0.0357(9) -0.0056(6) -0.0038(7) -0.0042(7)
C26 0.0368(9) 0.0289(8) 0.0329(9) -0.0057(6) -0.0085(7) -0.0059(7)
C17 0.0399(9) 0.0264(8) 0.0377(9) -0.0075(7) -0.0083(8) -0.0052(7)
C10 0.0319(9) 0.0349(8) 0.0358(9) -0.0144(7) -0.0035(7) -0.0061(7)
C3 0.0361(9) 0.0328(8) 0.0395(10) -0.0149(7) -0.0119(8) -0.0024(7)
C29 0.0352(9) 0.0275(8) 0.0319(9) -0.0068(6) -0.0040(7) -0.0068(7)
C15 0.0365(9) 0.0305(8) 0.0331(9) -0.0053(7) -0.0082(7) -0.0047(7)
C14 0.0394(10) 0.0259(8) 0.0382(9) -0.0065(7) -0.0046(8) -0.0060(7)
C2 0.0363(9) 0.0386(9) 0.0303(9) -0.0103(7) -0.0058(7) -0.0016(7)
C9 0.0403(10) 0.0417(9) 0.0286(9) -0.0077(7) -0.0070(7) -0.0095(8)
C4 0.0402(10) 0.0294(8) 0.0429(10) -0.0069(7) -0.0103(8) -0.0068(7)
C7 0.0332(9) 0.0381(9) 0.0374(9) -0.0138(7) -0.0045(7) -0.0072(7)
C8 0.0424(10) 0.0349(9) 0.0332(9) -0.0063(7) -0.0048(8) -0.0119(8)
C18 0.0397(10) 0.0292(8) 0.0370(9) -0.0062(7) -0.0100(8) -0.0065(7)
C1 0.0340(9) 0.0337(8) 0.0371(9) -0.0099(7) -0.0047(7) -0.0057(7)
C5 0.0369(9) 0.0340(8) 0.0341(9) -0.0073(7) -0.0089(7) -0.0040(7)
C31 0.0403(10) 0.0323(8) 0.0400(10) -0.0124(7) -0.0045(8) -0.0082(7)
C28 0.0473(11) 0.0287(8) 0.0418(10) -0.0091(7) -0.0075(9) -0.0119(8)
C30 0.0440(11) 0.0342(9) 0.0375(10) -0.0118(7) -0.0097(8) -0.0107(8)
C32 0.0549(13) 0.0370(10) 0.0515(12) -0.0170(9) -0.0104(10) -0.0138(9)
F8 0.093(15) 0.041(9) 0.052(11) -0.021(8) -0.021(10) -0.017(9)

loop_
_atom_type_symbol
_atom_type_description
_atom_type_scat_dispersion_real
_atom_type_scat_dispersion_imag
_atom_type_scat_source
C C 0.0181 0.0091 'International Tables Vol C Tables 4.2.6.8 and 6.1.1.4'
H H 0.0000 0.0000 'International Tables Vol C Tables 4.2.6.8 and 6.1.1.4'
F F 0.0727 0.0534 'International Tables Vol C Tables 4.2.6.8 and 6.1.1.4'
O O 0.0492 0.0322 'International Tables Vol C Tables 4.2.6.8 and 6.1.1.4'

loop_
_exptl_crystal_face_index_h
_exptl_crystal_face_index_k
_exptl_crystal_face_index_l
_exptl_crystal_face_perp_dist
1 6 2 0.1658
-5 0 5 0.0276
5 0 -5 0.0161
-2 -6 -3 0.1854
2 0 9 0.0262
-1 3 8 0.0915
5 5 -2 0.1271
2 0 9 0.0318
-2 0 -9 0.0010

loop_
_geom_angle_atom_site_label_1
_geom_angle_atom_site_label_2
_geom_angle_atom_site_label_3
_geom_angle
_geom_angle_site_symmetry_1
_geom_angle_site_symmetry_3
_geom_angle_publ_flag
C29 O2 C30 108.90(14) . . ?
C29 O3 C28 109.65(14) . . ?
C7 O1 C6 116.17(13) . . ?
C21 C20 C19 175.16(19) . . ?
C22 C27 C26 120.26(15) . . ?
C22 C27 C29 120.92(15) . . ?
C26 C27 C29 118.70(16) . . ?
C27 C22 H22 121.8(13) . . ?
C23 C22 C27 118.50(16) . . ?
C23 C22 H22 119.7(13) . . ?
C20 C21 C24 176.74(19) . . ?
C12 C13 C16 119.71(16) . . ?
C8 C13 C16 121.64(16) . . ?
C8 C13 C12 118.64(16) . . ?
F11 C23 C22 118.76(15) . . ?
F11 C23 C24 117.45(14) . . ?
C22 C23 C24 123.79(16) . . ?
C17 C16 C13 121.49(15) . . ?
C15 C16 C13 122.54(16) . . ?
C15 C16 C17 115.95(15) . . ?
C13 C12 H12 124.0(13) . . ?
C11 C12 C13 119.53(17) . . ?
C11 C12 H12 116.5(13) . . ?
C23 C24 C21 121.37(16) . . ?
C25 C24 C21 123.48(16) . . ?
C25 C24 C23 115.15(15) . . ?
C1 C6 O1 117.06(17) . . ?
C5 C6 O1 119.90(17) . . ?
C5 C6 C1 122.95(16) . . ?
C14 C19 C20 118.99(16) . . ?
C14 C19 C18 119.29(16) . . ?
C18 C19 C20 121.71(16) . . ?
F6 C11 C12 118.18(17) . . ?
F6 C11 C10 118.45(15) . . ?
C12 C11 C10 123.36(17) . . ?
F10 C25 C24 117.43(15) . . ?
F10 C25 C26 118.99(16) . . ?
C26 C25 C24 123.58(16) . . ?
C27 C26 H26 120.7(15) . . ?
C25 C26 C27 118.72(17) . . ?
C25 C26 H26 120.6(15) . . ?
C16 C17 H17 118.8 . . ?
C18 C17 C16 122.31(16) . . ?
C18 C17 H17 118.8 . . ?
F8 C17 C16 121.9(8) . . ?
F8 C17 C18 114.4(8) . . ?
C11 C10 C7 121.65(17) . . ?
C9 C10 C11 115.07(16) . . ?
C9 C10 C7 123.28(17) . . ?
F2 C3 C2 120.54(17) . . ?
F2 C3 C4 120.29(17) . . ?
C2 C3 C4 119.17(16) . . ?
O2 C29 C27 108.90(14) . . ?
O2 C29 H29 107.6(12) . . ?
O3 C29 O2 112.10(14) . . ?
O3 C29 C27 109.39(14) . . ?
O3 C29 H29 109.6(12) . . ?
C27 C29 H29 109.1(12) . . ?
F9 C15 C16 119.71(15) . . ?
F9 C15 C14 116.58(15) . . ?
C16 C15 H15 118.2 . . ?
C14 C15 C16 123.70(16) . . ?
C14 C15 H15 118.2 . . ?
C19 C14 H14 119.3(15) . . ?
C15 C14 C19 119.05(16) . . ?
C15 C14 H14 121.5(15) . . ?
F3 C2 C3 118.50(16) . . ?
F3 C2 C1 120.10(18) . . ?
C3 C2 C1 121.40(17) . . ?
F7 C9 C10 118.94(16) . . ?
F7 C9 C8 117.33(17) . . ?
C8 C9 C10 123.73(17) . . ?
F1 C4 C3 118.42(16) . . ?
F1 C4 C5 120.08(18) . . ?
C3 C4 C5 121.50(18) . . ?
F5 C7 F4 104.56(15) . . ?
F5 C7 O1 110.46(15) . . ?
F5 C7 C10 111.11(15) . . ?
F4 C7 O1 110.70(15) . . ?
F4 C7 C10 110.80(15) . . ?
O1 C7 C10 109.16(14) . . ?
C13 C8 H8 122.6(14) . . ?
C9 C8 C13 119.47(17) . . ?
C9 C8 H8 117.9(14) . . ?
C19 C18 H18 121.0(14) . . ?
C17 C18 C19 119.69(17) . . ?
C17 C18 H18 119.3(14) . . ?
C6 C1 H1 121.8(14) . . ?
C2 C1 C6 117.72(18) . . ?
C2 C1 H1 120.4(14) . . ?
C6 C5 C4 117.25(18) . . ?
C6 C5 H5 121.7(15) . . ?
C4 C5 H5 121.0(15) . . ?
C28 C31 H31 109.4(13) . . ?
C28 C31 C32 111.49(17) . . ?
C30 C31 H31 108.7(13) . . ?
C30 C31 C28 108.15(15) . . ?
C30 C31 C32 110.81(16) . . ?
C32 C31 H31 108.3(13) . . ?
O3 C28 C31 110.59(15) . . ?
O3 C28 H28A 106.3(12) . . ?
O3 C28 H28B 105.7(12) . . ?
C31 C28 H28A 110.7(12) . . ?
C31 C28 H28B 111.4(12) . . ?
H28A C28 H28B 111.9(17) . . ?
O2 C30 C31 111.26(15) . . ?
O2 C30 H30A 106.8(13) . . ?
O2 C30 H30B 108.0(12) . . ?
C31 C30 H30A 110.8(13) . . ?
C31 C30 H30B 110.0(12) . . ?
H30A C30 H30B 109.9(18) . . ?
C31 C32 H32A 110.3(17) . . ?
C31 C32 H32B 111.6(14) . . ?
C31 C32 H32C 108.4(13) . . ?
H32A C32 H32B 109(2) . . ?
H32A C32 H32C 108(2) . . ?
H32B C32 H32C 109(2) . . ?

loop_
_geom_bond_atom_site_label_1
_geom_bond_atom_site_label_2
_geom_bond_distance
_geom_bond_site_symmetry_2
_geom_bond_publ_flag
F11 C23 1.3504(19) . ?
F6 C11 1.343(2) . ?
F2 C3 1.3431(19) . ?
F3 C2 1.346(2) . ?
F10 C25 1.3520(19) . ?
F9 C15 1.353(2) . ?
F1 C4 1.343(2) . ?
F5 C7 1.350(2) . ?
F4 C7 1.352(2) . ?
O2 C29 1.406(2) . ?
O2 C30 1.440(2) . ?
F7 C9 1.351(2) . ?
O3 C29 1.404(2) . ?
O3 C28 1.442(2) . ?
O1 C6 1.4078(19) . ?
O1 C7 1.367(2) . ?
C20 C21 1.195(2) . ?
C20 C19 1.435(2) . ?
C27 C22 1.390(2) . ?
C27 C26 1.394(2) . ?
C27 C29 1.511(2) . ?
C22 H22 0.95(2) . ?
C22 C23 1.373(2) . ?
C21 C24 1.429(2) . ?
C13 C16 1.489(2) . ?
C13 C12 1.395(2) . ?
C13 C8 1.394(2) . ?
C23 C24 1.397(2) . ?
C16 C17 1.399(2) . ?
C16 C15 1.394(2) . ?
C12 H12 0.97(2) . ?
C12 C11 1.381(2) . ?
C24 C25 1.392(2) . ?
C6 C1 1.381(3) . ?
C6 C5 1.379(3) . ?
C19 C14 1.397(3) . ?
C19 C18 1.403(2) . ?
C11 C10 1.390(3) . ?
C25 C26 1.373(2) . ?
C26 H26 0.91(2) . ?
C17 H17 0.9500 . ?
C17 C18 1.384(2) . ?
C17 F8 1.320(19) . ?
C10 C9 1.387(3) . ?
C10 C7 1.515(2) . ?
C3 C2 1.375(3) . ?
C3 C4 1.378(3) . ?
C29 H29 0.97(2) . ?
C15 H15 0.9500 . ?
C15 C14 1.374(2) . ?
C14 H14 0.92(2) . ?
C2 C1 1.380(2) . ?
C9 C8 1.377(2) . ?
C4 C5 1.388(2) . ?
C8 H8 0.98(2) . ?
C18 H18 0.94(2) . ?
C1 H1 1.00(2) . ?
C5 H5 0.94(3) . ?
C31 H31 0.98(2) . ?
C31 C28 1.520(3) . ?
C31 C30 1.518(3) . ?
C31 C32 1.527(2) . ?
C28 H28A 1.01(2) . ?
C28 H28B 0.98(2) . ?
C30 H30A 0.98(2) . ?
C30 H30B 1.01(2) . ?
C32 H32A 1.01(3) . ?
C32 H32B 1.03(3) . ?
C32 H32C 1.06(3) . ?

loop_
_geom_torsion_atom_site_label_1
_geom_torsion_atom_site_label_2
_geom_torsion_atom_site_label_3
_geom_torsion_atom_site_label_4
_geom_torsion
_geom_torsion_site_symmetry_1
_geom_torsion_site_symmetry_2
_geom_torsion_site_symmetry_3
_geom_torsion_site_symmetry_4
_geom_torsion_publ_flag
F11 C23 C24 C21 0.1(3) . . . . ?
F11 C23 C24 C25 -179.10(15) . . . . ?
F6 C11 C10 C9 174.05(17) . . . . ?
F6 C11 C10 C7 -6.0(3) . . . . ?
F2 C3 C2 F3 -1.5(3) . . . . ?
F2 C3 C2 C1 178.34(16) . . . . ?
F2 C3 C4 F1 -0.3(3) . . . . ?
F2 C3 C4 C5 -179.36(17) . . . . ?
F3 C2 C1 C6 -178.75(16) . . . . ?
F10 C25 C26 C27 -178.99(16) . . . . ?
F9 C15 C14 C19 -179.89(17) . . . . ?
F1 C4 C5 C6 -178.55(17) . . . . ?
F7 C9 C8 C13 179.19(17) . . . . ?
O1 C6 C1 C2 -177.20(16) . . . . ?
O1 C6 C5 C4 176.15(16) . . . . ?
C20 C19 C14 C15 -179.69(17) . . . . ?
C20 C19 C18 C17 179.94(18) . . . . ?
C27 C22 C23 F11 179.46(16) . . . . ?
C27 C22 C23 C24 0.1(3) . . . . ?
C22 C27 C26 C25 0.2(3) . . . . ?
C22 C27 C29 O2 -127.39(17) . . . . ?
C22 C27 C29 O3 -4.6(2) . . . . ?
C22 C23 C24 C21 179.51(17) . . . . ?
C22 C23 C24 C25 0.3(3) . . . . ?
C21 C24 C25 F10 -0.4(3) . . . . ?
C21 C24 C25 C26 -179.62(18) . . . . ?
C13 C16 C17 C18 177.79(18) . . . . ?
C13 C16 C17 F8 -16.2(13) . . . . ?
C13 C16 C15 F9 2.0(3) . . . . ?
C13 C16 C15 C14 -177.47(18) . . . . ?
C13 C12 C11 F6 -176.79(16) . . . . ?
C13 C12 C11 C10 2.2(3) . . . . ?
C23 C24 C25 F10 178.76(16) . . . . ?
C23 C24 C25 C26 -0.4(3) . . . . ?
C16 C13 C12 C11 -178.97(16) . . . . ?
C16 C13 C8 C9 178.11(17) . . . . ?
C16 C17 C18 C19 -0.1(3) . . . . ?
C16 C15 C14 C19 -0.4(3) . . . . ?
C12 C13 C16 C17 -33.6(3) . . . . ?
C12 C13 C16 C15 144.93(19) . . . . ?
C12 C13 C8 C9 -2.6(3) . . . . ?
C12 C11 C10 C9 -5.0(3) . . . . ?
C12 C11 C10 C7 174.92(17) . . . . ?
C24 C25 C26 C27 0.2(3) . . . . ?
C6 O1 C7 F5 49.3(2) . . . . ?
C6 O1 C7 F4 -66.0(2) . . . . ?
C6 O1 C7 C10 171.75(15) . . . . ?
C11 C10 C9 F7 -175.53(17) . . . . ?
C11 C10 C9 C8 4.1(3) . . . . ?
C11 C10 C7 F5 -154.52(17) . . . . ?
C11 C10 C7 F4 -38.7(2) . . . . ?
C11 C10 C7 O1 83.4(2) . . . . ?
C26 C27 C22 C23 -0.3(3) . . . . ?
C26 C27 C29 O2 56.6(2) . . . . ?
C26 C27 C29 O3 179.43(16) . . . . ?
C17 C16 C15 F9 -179.48(17) . . . . ?
C17 C16 C15 C14 1.1(3) . . . . ?
C10 C9 C8 C13 -0.4(3) . . . . ?
C3 C2 C1 C6 1.5(3) . . . . ?
C3 C4 C5 C6 0.5(3) . . . . ?
C29 O2 C30 C31 -58.1(2) . . . . ?
C29 O3 C28 C31 57.9(2) . . . . ?
C29 C27 C22 C23 -176.25(16) . . . . ?
C29 C27 C26 C25 176.21(16) . . . . ?
C15 C16 C17 C18 -0.8(3) . . . . ?
C15 C16 C17 F8 165.2(12) . . . . ?
C14 C19 C18 C17 0.8(3) . . . . ?
C2 C3 C4 F1 179.38(17) . . . . ?
C2 C3 C4 C5 0.3(3) . . . . ?
C9 C10 C7 F5 25.4(2) . . . . ?
C9 C10 C7 F4 141.16(19) . . . . ?
C9 C10 C7 O1 -96.7(2) . . . . ?
C4 C3 C2 F3 178.88(16) . . . . ?
C4 C3 C2 C1 -1.3(3) . . . . ?
C7 O1 C6 C1 -98.6(2) . . . . ?
C7 O1 C6 C5 84.7(2) . . . . ?
C7 C10 C9 F7 4.6(3) . . . . ?
C7 C10 C9 C8 -175.84(18) . . . . ?
C8 C13 C16 C17 145.75(19) . . . . ?
C8 C13 C16 C15 -35.8(3) . . . . ?
C8 C13 C12 C11 1.7(3) . . . . ?
C18 C19 C14 C15 -0.5(3) . . . . ?
C1 C6 C5 C4 -0.4(3) . . . . ?
C5 C6 C1 C2 -0.6(3) . . . . ?
C28 O3 C29 O2 -64.37(19) . . . . ?
C28 O3 C29 C27 174.74(15) . . . . ?
C28 C31 C30 O2 52.8(2) . . . . ?
C30 O2 C29 O3 64.09(18) . . . . ?
C30 O2 C29 C27 -174.74(14) . . . . ?
C30 C31 C28 O3 -52.2(2) . . . . ?
C32 C31 C28 O3 -174.27(16) . . . . ?
C32 C31 C30 O2 175.24(17) . . . . ?
F8 C17 C18 C19 -167.1(11) . . . . ?

loop_
_exptl_oxdiff_crystal_face_indexfrac_h
_exptl_oxdiff_crystal_face_indexfrac_k
_exptl_oxdiff_crystal_face_indexfrac_l
_exptl_oxdiff_crystal_face_x
_exptl_oxdiff_crystal_face_y
_exptl_oxdiff_crystal_face_z
1.3020 6.4872 1.7203 -0.2038 -0.8527 -0.4810
-4.9753 -0.0714 5.1491 0.0999 0.4138 -0.9049
4.9135 -0.1648 -5.1967 -0.0922 -0.3815 0.9197
-1.8768 -6.4288 -2.6354 0.0706 0.8857 0.4589
2.0254 0.2802 8.7477 0.9472 -0.1476 -0.2846
-1.0103 3.0000 7.9957 0.4495 -0.2373 -0.8400
5.0059 4.9984 -1.9918 -0.1568 -0.9793 0.3140
1.9898 0.0021 9.0033 0.9881 -0.1110 -0.2807
-1.9898 -0.0021 -9.0033 -0.9881 0.1110 0.2807
